data_7027443
loop_
_publ_author_name
'Cronin, Leroy'
'Mount, Andrew R.'
'Parsons, Simon'
'Robertson, Neil'

_publ_section_title
;
 A new class of macrocycle capable of binding exogenous metals: synthesis,
 structure, magnetic and electrochemical properties of a Cu(II) trinuclear
 complex based upon 1,4,8,11-tetraazacyclotetradecane-2,3-dione
 [exoO2]cyclam&#x200A;&#x2020;
;
_journal_issue 12
_journal_name_full 'Journal of the Chemical Society, Dalton Transactions'
_journal_page_first 1925
_journal_paper_doi 10.1039/a902792k
_journal_year 1999
_chemical_formula_moiety '2 (Cl O4) C20 H44 Cu3 N8 O6'
_chemical_formula_sum 'C20 H44 Cl2 Cu3 N8 O16'
_chemical_formula_weight 914.16
_chemical_name_common {Cu[exoO~2~cyclam]}~2~Cu(ClO4)~2~2H~2~O
_chemical_name_systematic
;[((1,4,8,11-tetraaza-\k^4^N)-cyclotetradecane-2,3-
dione-(hydrato-/kO)copper(II))2-\k^4^O-copper(II))]
bis perchlorate dihydrate
;
_chemical_temperature_decomposition_gt 160
_space_group_IT_number 14
_symmetry_cell_setting monoclinic
_symmetry_space_group_name_Hall '-P 2yn'
_symmetry_space_group_name_H-M 'P 1 21/n 1'
_atom_sites_solution_hydrogens geom
_atom_sites_solution_primary direct
_atom_sites_solution_secondary difmap
_audit_creation_method SHELXL-97
_cell_angle_alpha 90.00
_cell_angle_beta 106.208(19)
_cell_angle_gamma 90.00
_cell_formula_units_Z 2
_cell_length_a 8.6599(17)
_cell_length_b 16.907(4)
_cell_length_c 12.784(2)
_cell_measurement_reflns_used 56
_cell_measurement_temperature 220(2)
_cell_measurement_theta_max 66
_cell_measurement_theta_min 60
_cell_volume 1797.3(6)
_computing_molecular_graphics 'WINGX PACKAGE (L. J. Farrugia, 1998)'
_computing_publication_material 'WINGX PACKAGE (L. J. Farrugia, 1998)'
_computing_structure_refinement 'SHELXL-97 (Sheldrick, 1997)'
_computing_structure_solution 'SIR-92 (A. Guagliardi, 1993)'
_diffrn_ambient_temperature 293(2)
_diffrn_measured_fraction_theta_full 0.929
_diffrn_measured_fraction_theta_max 0.929
_diffrn_measurement_device_type 'Stoe Stadi-4B'
_diffrn_measurement_method \w\q
_diffrn_radiation_monochromator graphite
_diffrn_radiation_source 'fine-focus sealed tube'
_diffrn_radiation_type CuK\a
_diffrn_radiation_wavelength 1.54180
_diffrn_reflns_av_R_equivalents 0.0494
_diffrn_reflns_av_sigmaI/netI 0.0366
_diffrn_reflns_limit_h_max 8
_diffrn_reflns_limit_h_min -9
_diffrn_reflns_limit_k_max 20
_diffrn_reflns_limit_k_min -16
_diffrn_reflns_limit_l_max 15
_diffrn_reflns_limit_l_min -11
_diffrn_reflns_number 3746
_diffrn_reflns_theta_full 70.07
_diffrn_reflns_theta_max 70.07
_diffrn_reflns_theta_min 4.45
_diffrn_standards_decay_% 0
_diffrn_standards_interval_count 150
_diffrn_standards_number 3
_exptl_absorpt_coefficient_mu 4.113
_exptl_absorpt_correction_T_max 0.926
_exptl_absorpt_correction_T_min 0.653
_exptl_absorpt_correction_type 'empirical via \y scans'
_exptl_crystal_colour red
_exptl_crystal_density_diffrn 1.689
_exptl_crystal_density_meas ?
_exptl_crystal_density_method 'not measured'
_exptl_crystal_description lath
_exptl_crystal_F_000 938
_exptl_crystal_size_max 0.39
_exptl_crystal_size_mid 0.19
_exptl_crystal_size_min 0.10
_refine_diff_density_max 0.794
_refine_diff_density_min -0.761
_refine_diff_density_rms 0.104
_refine_ls_extinction_coef 'none refined'
_refine_ls_extinction_method none
_refine_ls_goodness_of_fit_ref 1.048
_refine_ls_hydrogen_treatment mixed
_refine_ls_matrix_type full
_refine_ls_number_parameters 235
_refine_ls_number_reflns 3171
_refine_ls_number_restraints 10
_refine_ls_restrained_S_all 1.047
_refine_ls_R_factor_all 0.0659
_refine_ls_R_factor_gt 0.0555
_refine_ls_shift/su_max 0.001
_refine_ls_shift/su_mean 0.001
_refine_ls_structure_factor_coef Fsqd
_refine_ls_weighting_details 'calc w=1/[\s^2^(Fo^2^)+(0.0987P)^2^+0.9945P] where P=(Fo^2^+2Fc^2^)/3'
_refine_ls_weighting_scheme calc
_refine_ls_wR_factor_gt 0.1460
_refine_ls_wR_factor_ref 0.1532
_reflns_number_gt 2553
_reflns_number_total 3171
_reflns_threshold_expression >2sigma(I)
_cod_data_source_file 902792ksup1.cif
_cod_data_source_block lc112f
_cod_depositor_comments
;
The following automatic conversions were performed:

'_chemical_melting_point' tag was changed to
'_chemical_temperature_decomposition_gt' since the value was
specified 'more than' ('>') a certain temperature. The value '>160
(dec.)' was changed to '160' - it should be numeric and without a
unit designator.

Automatic conversion script
Id: cif_fix_values 1891 2012-01-12 08:04:46Z andrius 

The following automatic conversions were performed:

'_exptl_crystal_density_meas' value 'not measured' was changed to '?'
- the value is perceived as not measured.

Automatic conversion script
Id: cif_fix_values 3008 2015-01-20 13:52:24Z robertas 
;
_cod_original_cell_volume 1797.4(6)
_cod_original_sg_symbol_H-M 'P 21 / n'
_cod_database_code 7027443

loop_
_symmetry_equiv_pos_as_xyz
'x, y, z'
'-x+1/2, y+1/2, -z+1/2'
'-x, -y, -z'
'x-1/2, -y-1/2, z-1/2'

loop_
_atom_site_label
_atom_site_type_symbol
_atom_site_fract_x
_atom_site_fract_y
_atom_site_fract_z
_atom_site_U_iso_or_equiv
_atom_site_adp_type
_atom_site_occupancy
_atom_site_symmetry_multiplicity
_atom_site_calc_flag
_atom_site_refinement_flags
Cu1 Cu 1.0000 0.5000 0.5000 0.0402(3) Uani 1 2 d S
Cu2 Cu 1.46797(6) 0.34872(4) 0.76150(4) 0.0376(2) Uani 1 1 d .
O1 O 1.2031(3) 0.45600(17) 0.4935(2) 0.0400(6) Uani 1 1 d .
O2 O 1.0338(3) 0.44284(18) 0.6355(2) 0.0427(7) Uani 1 1 d .
O3 O 1.6165(5) 0.4762(2) 0.8326(4) 0.0701(11) Uani 1 1 d .
HC H 1.564(10) 0.508(5) 0.834(8) 0.105 Uiso 1 1 d .
N1 N 1.2523(4) 0.3859(2) 0.7585(2) 0.0367(7) Uani 1 1 d .
N2 N 1.4126(4) 0.3881(2) 0.6117(2) 0.0357(7) Uani 1 1 d .
N3 N 1.6563(4) 0.2841(3) 0.7488(3) 0.0501(9) Uani 1 1 d .
HA H 1.639(7) 0.236(4) 0.722(5) 0.075 Uiso 1 1 d .
N4 N 1.5358(5) 0.3170(2) 0.9191(3) 0.0477(9) Uani 1 1 d .
HB H 1.595(7) 0.361(3) 0.954(5) 0.072 Uiso 1 1 d .
C1 C 1.1776(4) 0.4160(2) 0.6659(3) 0.0340(8) Uani 1 1 d .
C2 C 1.2733(4) 0.4211(2) 0.5834(3) 0.0317(7) Uani 1 1 d .
C3 C 1.5194(5) 0.3922(3) 0.5414(3) 0.0433(9) Uani 1 1 d .
H3A H 1.5803 0.4410 0.5559 0.052 Uiso 1 1 calc R
H3B H 1.4551 0.3931 0.4659 0.052 Uiso 1 1 calc R
C4 C 1.6344(6) 0.3236(4) 0.5580(4) 0.0624(14) Uani 1 1 d .
H4A H 1.7015 0.3299 0.5092 0.075 Uiso 1 1 calc R
H4B H 1.5726 0.2754 0.5371 0.075 Uiso 1 1 calc R
C5 C 1.7426(5) 0.3134(4) 0.6727(4) 0.0569(13) Uani 1 1 d .
H5A H 1.8280 0.2766 0.6714 0.068 Uiso 1 1 calc R
H5B H 1.7917 0.3639 0.6987 0.068 Uiso 1 1 calc R
C6 C 1.7585(6) 0.2687(3) 0.8583(4) 0.0553(12) Uani 1 1 d .
H6A H 1.8276 0.3138 0.8844 0.066 Uiso 1 1 calc R
H6B H 1.8260 0.2230 0.8576 0.066 Uiso 1 1 calc R
C7 C 1.6537(6) 0.2535(3) 0.9323(4) 0.0540(11) Uani 1 1 d .
H7A H 1.5991 0.2031 0.9144 0.065 Uiso 1 1 calc R
H7B H 1.7193 0.2514 1.0074 0.065 Uiso 1 1 calc R
C8 C 1.4057(5) 0.3024(3) 0.9698(3) 0.0506(11) Uani 1 1 d .
H8A H 1.4523 0.2922 1.0468 0.061 Uiso 1 1 calc R
H8B H 1.3471 0.2555 0.9376 0.061 Uiso 1 1 calc R
C9 C 1.2905(6) 0.3704(3) 0.9565(4) 0.0528(11) Uani 1 1 d .
H9A H 1.3520 0.4190 0.9724 0.063 Uiso 1 1 calc R
H9B H 1.2308 0.3650 1.0100 0.063 Uiso 1 1 calc R
C10 C 1.1711(5) 0.3779(3) 0.8444(3) 0.0476(10) Uani 1 1 d .
H10A H 1.1026 0.3314 0.8301 0.057 Uiso 1 1 calc R
H10B H 1.1033 0.4237 0.8433 0.057 Uiso 1 1 calc R
Cl1 Cl 1.29098(18) 0.63432(8) 0.75475(11) 0.0683(4) Uani 1 1 d D
O4 O 1.3306(6) 0.5753(3) 0.8382(4) 0.0870(13) Uani 1 1 d D
O5 O 1.1916(6) 0.6048(3) 0.6552(4) 0.0954(14) Uani 1 1 d D
O6 O 1.2171(10) 0.6982(3) 0.7917(5) 0.144(3) Uani 1 1 d D
O7A O 1.4346(15) 0.6674(9) 0.7433(12) 0.130(6) Uani 0.70 1 d PD
O7B O 1.427(2) 0.651(3) 0.719(3) 0.144(17) Uani 0.30 1 d PD

loop_
_atom_site_aniso_label
_atom_site_aniso_U_11
_atom_site_aniso_U_22
_atom_site_aniso_U_33
_atom_site_aniso_U_23
_atom_site_aniso_U_13
_atom_site_aniso_U_12
Cu1 0.0243(4) 0.0569(5) 0.0392(4) 0.0126(4) 0.0085(3) 0.0083(3)
Cu2 0.0263(4) 0.0556(4) 0.0287(3) 0.0045(2) 0.0037(2) 0.0070(2)
O1 0.0270(14) 0.0577(17) 0.0337(13) 0.0103(12) 0.0058(11) 0.0073(12)
O2 0.0264(14) 0.0613(18) 0.0422(14) 0.0114(13) 0.0124(11) 0.0060(12)
O3 0.060(2) 0.071(3) 0.075(2) -0.013(2) 0.011(2) -0.0086(18)
N1 0.0287(16) 0.0511(19) 0.0315(15) 0.0020(13) 0.0103(13) 0.0022(14)
N2 0.0247(16) 0.0528(19) 0.0291(14) 0.0005(13) 0.0069(12) 0.0035(14)
N3 0.0323(19) 0.069(3) 0.045(2) 0.0076(18) 0.0041(15) 0.0170(17)
N4 0.043(2) 0.061(2) 0.0373(17) 0.0085(16) 0.0087(15) 0.0037(17)
C1 0.0241(19) 0.043(2) 0.0352(18) -0.0002(15) 0.0087(15) 0.0001(15)
C2 0.0267(19) 0.0389(19) 0.0288(16) -0.0006(14) 0.0067(14) -0.0006(15)
C3 0.031(2) 0.065(3) 0.0351(19) 0.0044(18) 0.0119(16) 0.0070(18)
C4 0.054(3) 0.097(4) 0.039(2) 0.005(2) 0.017(2) 0.025(3)
C5 0.032(2) 0.096(4) 0.043(2) 0.006(2) 0.0104(18) 0.023(2)
C6 0.040(2) 0.077(3) 0.042(2) 0.006(2) 0.0019(19) 0.015(2)
C7 0.051(3) 0.062(3) 0.044(2) 0.010(2) 0.003(2) 0.011(2)
C8 0.045(3) 0.072(3) 0.0329(19) 0.007(2) 0.0068(17) -0.003(2)
C9 0.052(3) 0.075(3) 0.037(2) 0.001(2) 0.0201(19) 0.002(2)
C10 0.035(2) 0.077(3) 0.0342(19) 0.0060(19) 0.0149(17) 0.005(2)
Cl1 0.0809(10) 0.0585(7) 0.0552(7) 0.0029(5) 0.0018(6) -0.0082(6)
O4 0.103(3) 0.080(3) 0.081(3) 0.030(2) 0.031(3) 0.020(2)
O5 0.114(4) 0.087(3) 0.074(3) -0.020(2) 0.007(3) -0.029(3)
O6 0.239(8) 0.079(3) 0.090(4) -0.008(3) 0.007(4) 0.066(4)
O7A 0.129(10) 0.168(10) 0.073(6) 0.028(6) -0.006(5) -0.096(9)
O7B 0.048(12) 0.29(4) 0.091(19) -0.015(19) 0.009(12) 0.022(17)

loop_
_atom_type_symbol
_atom_type_description
_atom_type_scat_dispersion_real
_atom_type_scat_dispersion_imag
_atom_type_scat_source
C C 0.0181 0.0091 'International Tables Vol C Tables 4.2.6.8 and 6.1.1.4'
H H 0.0000 0.0000 'International Tables Vol C Tables 4.2.6.8 and 6.1.1.4'
N N 0.0311 0.0180 'International Tables Vol C Tables 4.2.6.8 and 6.1.1.4'
O O 0.0492 0.0322 'International Tables Vol C Tables 4.2.6.8 and 6.1.1.4'
Cl Cl 0.3639 0.7018 'International Tables Vol C Tables 4.2.6.8 and 6.1.1.4'
Cu Cu -1.9646 0.5888 'International Tables Vol C Tables 4.2.6.8 and 6.1.1.4'

loop_
_geom_angle_atom_site_label_1
_geom_angle_atom_site_label_2
_geom_angle_atom_site_label_3
_geom_angle
_geom_angle_site_symmetry_1
_geom_angle_site_symmetry_3
O2 Cu1 O2 180.000(1) . 3_766
O2 Cu1 O1 86.24(11) . .
O2 Cu1 O1 93.76(11) 3_766 .
O2 Cu1 O1 93.76(11) . 3_766
O2 Cu1 O1 86.24(11) 3_766 3_766
O1 Cu1 O1 180.000(1) . 3_766
N2 Cu2 N1 84.28(13) . .
N2 Cu2 N3 95.06(14) . .
N1 Cu2 N3 164.59(17) . .
N2 Cu2 N4 175.02(16) . .
N1 Cu2 N4 96.62(15) . .
N3 Cu2 N4 85.37(16) . .
N2 Cu2 O3 91.31(15) . .
N1 Cu2 O3 96.84(14) . .
N3 Cu2 O3 98.57(16) . .
N4 Cu2 O3 83.72(16) . .
C2 O1 Cu1 110.3(2) . .
C1 O2 Cu1 109.9(2) . .
C1 N1 C10 120.2(3) . .
C1 N1 Cu2 112.1(2) . .
C10 N1 Cu2 127.5(3) . .
C2 N2 C3 120.8(3) . .
C2 N2 Cu2 112.2(2) . .
C3 N2 Cu2 126.5(2) . .
C6 N3 C5 114.4(4) . .
C6 N3 Cu2 108.0(3) . .
C5 N3 Cu2 116.4(3) . .
C7 N4 C8 115.0(4) . .
C7 N4 Cu2 108.2(3) . .
C8 N4 Cu2 116.2(3) . .
O2 C1 N1 128.1(3) . .
O2 C1 C2 116.3(3) . .
N1 C1 C2 115.6(3) . .
O1 C2 N2 128.6(3) . .
O1 C2 C1 115.8(3) . .
N2 C2 C1 115.6(3) . .
N2 C3 C4 112.6(4) . .
C3 C4 C5 115.5(4) . .
N3 C5 C4 112.9(4) . .
N3 C6 C7 108.9(4) . .
N4 C7 C6 109.1(4) . .
N4 C8 C9 112.9(4) . .
C8 C9 C10 115.2(4) . .
N1 C10 C9 111.8(3) . .
O6 Cl1 O7B 117.2(19) . .
O6 Cl1 O7A 103.2(8) . .
O7B Cl1 O7A 17(2) . .
O6 Cl1 O5 110.8(4) . .
O7B Cl1 O5 97.8(16) . .
O7A Cl1 O5 112.4(7) . .
O6 Cl1 O4 108.8(3) . .
O7B Cl1 O4 109.4(15) . .
O7A Cl1 O4 108.7(6) . .
O5 Cl1 O4 112.6(3) . .

loop_
_geom_bond_atom_site_label_1
_geom_bond_atom_site_label_2
_geom_bond_distance
_geom_bond_site_symmetry_2
Cu1 O2 1.933(3) .
Cu1 O2 1.933(3) 3_766
Cu1 O1 1.933(3) .
Cu1 O1 1.933(3) 3_766
Cu2 N2 1.957(3) .
Cu2 N1 1.961(3) .
Cu2 N3 2.007(4) .
Cu2 N4 2.007(4) .
Cu2 O3 2.545(4) .
O1 C2 1.284(4) .
O2 C1 1.280(5) .
N1 C1 1.285(5) .
N1 C10 1.466(5) .
N2 C2 1.287(5) .
N2 C3 1.460(5) .
N3 C6 1.456(5) .
N3 C5 1.468(6) .
N4 C7 1.459(6) .
N4 C8 1.469(6) .
C1 C2 1.515(5) .
C3 C4 1.505(7) .
C4 C5 1.513(6) .
C6 C7 1.505(7) .
C8 C9 1.500(7) .
C9 C10 1.520(6) .
Cl1 O6 1.402(5) .
Cl1 O7B 1.402(14) .
Cl1 O7A 1.408(9) .
Cl1 O5 1.414(4) .
Cl1 O4 1.431(4) .

loop_
_geom_hbond_atom_site_label_D
_geom_hbond_atom_site_label_H
_geom_hbond_atom_site_label_A
_geom_hbond_distance_DH
_geom_hbond_distance_HA
_geom_hbond_distance_DA
_geom_hbond_angle_DHA
O3 HC O4 0.71(8) 2.34(8) 3.007(6) 160(9)
